data_1534690
loop_
_publ_author_name
'Long, D.-L.'
'Seeber, G'
'Orr, D.'
'Koegerler, P.'
'Farrugia, L.J.'
'Cronin, L.'

_publ_section_title
;
 The Missing Link in Low Nuclearity Pure Polyoxovanadate Clusters:
 Preliminary Synthesis and Structural Analysis of a New {V16} Cluster and
 Related Products
;
_journal_name_full 'Journal of Cluster Science'
_journal_page_first 313
_journal_page_last 324
_journal_volume 14
_journal_year 2003
_chemical_formula_sum 'H40 K11 O66 S V18'
_chemical_name_systematic 'K11 (V18 O42 (S O4)) (H2 O)20'
_space_group_IT_number 14
_symmetry_space_group_name_Hall '-P 2yn'
_symmetry_space_group_name_H-M 'P 1 21/n 1'
_cell_angle_alpha 90
_cell_angle_beta 115.34
_cell_angle_gamma 90
_cell_formula_units_Z 2
_cell_length_a 12.7854
_cell_length_b 20.2812
_cell_length_c 13.2386
_cell_volume 3102.521
_citation_journal_id_ASTM JCSCEB
_cod_data_source_file Long_JCSCEB_2003_1044.cif
_cod_data_source_block H40K11O66S1V18
_cod_original_sg_symbol_Hall '-P 2ybc (x-z,y,z)'
_cod_original_formula_sum 'H40 K11 O66 S1 V18'
_cod_database_code 1534690

loop_
_symmetry_equiv_pos_as_xyz
x,y,z
-x+1/2,y+1/2,-z+1/2
-x,-y,-z
x-1/2,-y-1/2,z-1/2

loop_
_atom_site_label
_atom_site_type_symbol
_atom_site_fract_x
_atom_site_fract_y
_atom_site_fract_z
_atom_site_occupancy
_atom_site_U_iso_or_equiv
V2 V+4 0.02712 0.86027 0.79939 1 0.0
V7 V+4 0.23949 0.90565 0.99257 1 0.0
O16 O-2 0.1516 1.06653 0.8363 1 0.0
O18 O-2 0.268 0.9047 1.1466 1 0.0
V8 V+4 0.33376 0.99193 1.17951 1 0.0
K1 K+1 -0.21992 0.74141 0.68849 1 0.0
O36 O-2 0.0741 1.0567 1.0415 0.5 0.0
O4 O-2 0.0648 0.99478 0.6318 1 0.0
V4 V+4 0.04558 0.99679 0.74516 1 0.0
O23 O-2 -0.2984 0.9146 0.2739 0.75 0.0
O3 O-2 -0.296 0.87251 0.6475 1 0.0
O29 O-2 0.668 0.9939 1.4929 0.95 0.0
O1 O-2 -0.01 0.74033 1.0017 1 0.0
O15 O-2 0.1464 0.92575 0.8345 1 0.0
O13 O-2 0.1189 0.83789 0.9558 1 0.0
V6 V+4 0.24726 1.08539 0.99139 1 0.0
O22 O-2 -0.0469 0.7901 0.4866 1 0.0
O11 O-2 0.0871 0.8421 1.1547 1 0.0
O24 O-2 -0.2754 0.881 0.2719 0.25 0.0
O21 O-2 0.1362 1.15502 0.9667 1 0.0
V3 V+4 -0.20247 0.91175 0.7546 1 0.0
O5 O-2 0.0559 1.19615 0.7352 1 0.0
K6 K+1 0.53671 0.87838 1.42379 1 0.0
K2 K+1 0.55301 1.17886 1.13955 1 0.0
V5 V+4 0.04059 1.13728 0.81164 1 0.0
O7 O-2 0.3503 0.86514 0.9963 1 0.0
S1 S+6 0 1 1 1 0.0
O32 O-2 0.5058 0.83108 1.2179 1 0.0
O37 O-2 -0.0902 1.002 1.046 0.5 0.0
O33 O-2 0.7223 0.7853 1.4609 1 0.0
O27 O-2 -0.0395 0.6226 1.1571 1 0.0
O12 O-2 -0.097 0.8417 0.8413 1 0.0
O25 O-2 0.3429 0.9474 0.788 1 0.0
O19 O-2 0.2547 0.99668 1.2746 1 0.0
K5 K+1 -0.21606 0.70943 1.02509 1 0.0
O8 O-2 0.4725 0.9879 1.2538 1 0.0
V1 V+4 -0.00868 0.82007 0.99866 1 0.0
O2 O-2 0.0336 0.80164 0.7143 1 0.0
O6 O-2 0.3582 1.12028 0.9866 1 0.0
O28 O-2 -0.2577 0.7296 1.2099 1 0.0
O17 O-2 0.2848 1.08328 1.1498 1 0.0
O14 O-2 -0.0733 0.93008 0.7166 1 0.0
O31 O-2 -0.3413 0.77472 0.8277 1 0.0
O35 O-2 0.0653 0.938 1.0387 0.5 0.0
O30 O-2 0.5 1 1.5 0.1 0.0
O9 O-2 0.284 0.86848 1.3528 1 0.0
O26 O-2 -0.3792 0.61066 1.001 1 0.0
O34 O-2 -0.0622 1.0004 0.8781 0.5 0.0
O10 O-2 0.2976 0.99488 1.0221 1 0.0
K4 K+1 0.5 1 1 1 0.0
K3 K+1 -0.14664 0.92162 0.49005 1 0.0
V9 V+4 0.19426 0.9088 1.2459 1 0.0
O20 O-2 0.0654 0.92965 1.2818 1 0.0
